data_4117379
loop_
_publ_author_name
'Yu, Xin'
'Mailman, Aaron'
'Lekin, Kristina'
'Assoud, Abdeljalil'
'Robertson, Craig M.'
'Noll, Bruce C.'
'Campana, Charles F.'
'Howard, Judith A. K.'
'Dube, Paul A.'
'Oakley, Richard T.'

_publ_section_title
;
 Semiquinone-Bridged Bisdithiazolyl Radicals as Neutral Radical Conductors
;
_journal_coden_ASTM JACSAT
_journal_issue 4
_journal_name_full 'Journal of the American Chemical Society'
_journal_page_first 2264
_journal_page_last 2275
_journal_paper_doi 10.1021/ja209841z
_journal_volume 134
_journal_year 2012
_chemical_formula_moiety 'C6 Cl N2 O S4'
_chemical_formula_sum 'C6 Cl N2 O S4'
_chemical_formula_weight 279.81
_chemical_name_common ClBBO
_space_group_IT_number 33
_symmetry_space_group_name_Hall 'P 2c -2n'
_symmetry_space_group_name_H-M 'P n a 21'
_atom_sites_solution_primary direct
_atom_sites_solution_secondary difmap
_audit_creation_method SHELXL-97
_cell_angle_alpha 90.00
_cell_angle_beta 90.00
_cell_angle_gamma 90.00
_cell_formula_units_Z 12
_cell_length_a 48.779(3)
_cell_length_b 3.8228(2)
_cell_length_c 14.2036(9)
_cell_measurement_temperature 100(2)
_cell_volume 2648.6(3)
_computing_cell_refinement 'SAINT V7.68A (Bruker AXS, 2009)'
_computing_data_collection 'Bruker Instrument Service v2011.4.0.0'
_computing_data_reduction 'SAINT V7.68A (Bruker AXS, 2009)'
_computing_molecular_graphics 'Bruker APEX2 Version 2011.6'
_computing_publication_material 'Bruker APEX2 Version 2011.6'
_computing_structure_refinement 'SHELXL-97 (Sheldrick, 2008)'
_computing_structure_solution 'SHELXS-97 (Sheldrick, 2008)'
_diffrn_ambient_temperature 100.(2)
_diffrn_detector_area_resol_mean 5.5560
_diffrn_measured_fraction_theta_full 0.998
_diffrn_measured_fraction_theta_max 0.998
_diffrn_measurement_device_type 'Bruker Platinum135 CCD'
_diffrn_measurement_method '\f and \w scans'
_diffrn_radiation_monochromator 'MX mirrors'
_diffrn_radiation_type 'Cu K\a'
_diffrn_radiation_wavelength 1.54178
_diffrn_reflns_av_R_equivalents 0.0950
_diffrn_reflns_av_sigmaI/netI 0.0833
_diffrn_reflns_limit_h_max 51
_diffrn_reflns_limit_h_min -45
_diffrn_reflns_limit_k_max 3
_diffrn_reflns_limit_k_min -4
_diffrn_reflns_limit_l_max 12
_diffrn_reflns_limit_l_min -14
_diffrn_reflns_number 14219
_diffrn_reflns_theta_full 54.21
_diffrn_reflns_theta_max 54.21
_diffrn_reflns_theta_min 1.81
_diffrn_source 'Bruker MicroSTAR'
_diffrn_source_type 'rotating anode'
_exptl_absorpt_coefficient_mu 12.373
_exptl_absorpt_correction_T_max 0.7899
_exptl_absorpt_correction_T_min 0.2275
_exptl_absorpt_correction_type multi-scan
_exptl_absorpt_process_details 'SADABS V2008/1 (Bruker AXS)'
_exptl_crystal_colour 'dark black'
_exptl_crystal_density_diffrn 2.105
_exptl_crystal_description needle
_exptl_crystal_F_000 1668
_exptl_crystal_size_max 0.17
_exptl_crystal_size_mid 0.02
_exptl_crystal_size_min 0.02
_refine_diff_density_max 0.744
_refine_diff_density_min -0.558
_refine_diff_density_rms 0.143
_refine_ls_abs_structure_details 'Flack H D (1983), Acta Cryst. A39, 876-881'
_refine_ls_abs_structure_Flack 0.12(7)
_refine_ls_extinction_coef 0.000
_refine_ls_extinction_method none
_refine_ls_goodness_of_fit_ref 1.059
_refine_ls_hydrogen_treatment undef
_refine_ls_matrix_type full
_refine_ls_number_parameters 423
_refine_ls_number_reflns 2785
_refine_ls_number_restraints 400
_refine_ls_restrained_S_all 0.986
_refine_ls_R_factor_all 0.0886
_refine_ls_R_factor_gt 0.0788
_refine_ls_shift/su_max 0.001
_refine_ls_shift/su_mean 0.000
_refine_ls_structure_factor_coef Fsqd
_refine_ls_weighting_details 'calc w=1/[\s^2^(Fo^2^)+(0.0978P)^2^+27.7000P] where P=(Fo^2^+2Fc^2^)/3'
_refine_ls_weighting_scheme calc
_refine_ls_wR_factor_gt 0.1980
_refine_ls_wR_factor_ref 0.2043
_reflns_number_gt 2385
_reflns_number_total 2785
_reflns_threshold_expression >2sigma(I)
_cod_data_source_file ja209841z_si_002.cif
_cod_data_source_block last
_cod_depositor_comments
;
 Updated bibliographic information.

 Antanas Vaitkus,
 2019-10-10
;
_cod_database_code 4117379

loop_
_symmetry_equiv_pos_as_xyz
'x, y, z'
'-x, -y, z+1/2'
'x+1/2, -y+1/2, z'
'-x+1/2, y+1/2, z+1/2'

loop_
_atom_site_label
_atom_site_type_symbol
_atom_site_fract_x
_atom_site_fract_y
_atom_site_fract_z
_atom_site_U_iso_or_equiv
_atom_site_adp_type
_atom_site_occupancy
_atom_site_symmetry_multiplicity
_atom_site_calc_flag
_atom_site_refinement_flags
Cl1A Cl 0.61740(9) 0.9942(14) 0.5183(3) 0.0623(13) Uani 1 1 d .
S1A S 0.55037(9) 0.6812(13) 0.7842(3) 0.0546(12) Uani 1 1 d .
S2A S 0.56530(9) 0.8809(12) 0.6562(3) 0.0536(11) Uani 1 1 d .
S3A S 0.70035(9) 0.5297(14) 0.6962(4) 0.0656(14) Uani 1 1 d .
S4A S 0.67631(9) 0.7425(14) 0.5884(4) 0.0650(13) Uani 1 1 d .
O1A O 0.6295(2) 0.266(3) 0.8781(9) 0.057(3) Uani 1 1 d U
N1A N 0.5787(3) 0.537(4) 0.8253(11) 0.059(4) Uani 1 1 d U
N2A N 0.6766(3) 0.430(5) 0.7670(11) 0.069(5) Uani 1 1 d U
C1A C 0.6279(4) 0.439(6) 0.8084(15) 0.070(5) Uani 1 1 d DU
C2A C 0.6514(3) 0.514(5) 0.7406(14) 0.060(5) Uani 1 1 d DU
C3A C 0.6475(3) 0.693(5) 0.6553(17) 0.069(5) Uani 1 1 d DU
C4A C 0.6211(4) 0.812(5) 0.6307(12) 0.061(5) Uani 1 1 d DU
C5A C 0.5974(4) 0.757(5) 0.6852(15) 0.065(5) Uani 1 1 d DU
C6A C 0.6004(3) 0.583(5) 0.7760(14) 0.060(5) Uani 1 1 d DU
Cl1B Cl 0.66230(9) 1.2026(13) 0.3180(4) 0.0669(13) Uani 1 1 d .
S1B S 0.75776(10) 0.7399(12) 0.4020(4) 0.0599(12) Uani 1 1 d .
S2B S 0.71924(10) 0.9834(14) 0.4139(3) 0.0649(13) Uani 1 1 d .
S3B S 0.67275(10) 0.8770(13) -0.0313(4) 0.0649(13) Uani 1 1 d .
S4B S 0.65535(9) 1.0784(15) 0.0927(4) 0.0698(14) Uani 1 1 d .
O1B O 0.7475(2) 0.463(3) 0.1025(9) 0.061(3) Uani 1 1 d U
N1B N 0.7562(3) 0.631(4) 0.2933(10) 0.056(4) Uani 1 1 d U
N2B N 0.7004(3) 0.729(4) 0.0102(11) 0.059(4) Uani 1 1 d U
C1B C 0.7300(4) 0.624(6) 0.1463(16) 0.067(5) Uani 1 1 d U
C2B C 0.7048(3) 0.756(5) 0.1022(13) 0.057(4) Uani 1 1 d U
C3B C 0.6837(3) 0.939(5) 0.1603(12) 0.050(4) Uani 1 1 d U
C4B C 0.6872(3) 0.981(5) 0.2532(13) 0.054(5) Uani 1 1 d U
C5B C 0.7117(3) 0.895(4) 0.2974(13) 0.047(4) Uani 1 1 d U
C6B C 0.7333(4) 0.711(5) 0.2503(16) 0.065(5) Uani 1 1 d U
Cl1C Cl 0.59884(8) 0.6583(12) 0.2651(3) 0.0549(11) Uani 1 1 d .
S1C S 0.54759(9) 0.1973(12) -0.0240(3) 0.0571(12) Uani 1 1 d .
S2C S 0.57895(9) 0.4185(13) 0.0582(3) 0.0577(12) Uani 1 1 d .
S3C S 0.52105(9) 0.2991(14) 0.4922(3) 0.0605(13) Uani 1 1 d .
S4C S 0.55842(8) 0.5171(12) 0.4413(3) 0.0543(11) Uani 1 1 d .
O1C O 0.4941(2) -0.073(4) 0.2124(8) 0.060(3) Uani 1 1 d U
N1C N 0.5264(3) 0.098(4) 0.0552(11) 0.061(4) Uani 1 1 d U
N2C N 0.5090(3) 0.158(4) 0.3926(10) 0.058(4) Uani 1 1 d U
C1C C 0.5156(4) 0.083(5) 0.2255(12) 0.051(4) Uani 1 1 d U
C2C C 0.5248(4) 0.228(5) 0.3170(12) 0.052(4) Uani 1 1 d U
C3C C 0.5498(3) 0.394(4) 0.3279(12) 0.047(4) Uani 1 1 d U
C4C C 0.5680(4) 0.467(6) 0.2501(13) 0.061(5) Uani 1 1 d U
C5C C 0.5590(3) 0.354(5) 0.1596(14) 0.060(5) Uani 1 1 d U
C6C C 0.5339(3) 0.179(5) 0.1430(13) 0.050(4) Uani 1 1 d U

loop_
_atom_site_aniso_label
_atom_site_aniso_U_11
_atom_site_aniso_U_22
_atom_site_aniso_U_33
_atom_site_aniso_U_23
_atom_site_aniso_U_13
_atom_site_aniso_U_12
Cl1A 0.069(3) 0.082(3) 0.036(2) 0.000(2) 0.000(2) -0.001(2)
S1A 0.057(2) 0.067(3) 0.040(3) -0.003(2) -0.002(2) -0.002(2)
S2A 0.062(3) 0.060(3) 0.039(2) -0.007(2) 0.001(2) -0.003(2)
S3A 0.057(3) 0.069(3) 0.071(3) 0.007(3) -0.003(2) -0.003(2)
S4A 0.052(2) 0.085(4) 0.059(3) 0.009(3) -0.001(2) -0.001(2)
O1A 0.054(7) 0.073(8) 0.045(9) 0.010(7) -0.008(6) -0.004(6)
N1A 0.036(7) 0.089(11) 0.052(9) -0.019(8) 0.006(7) -0.008(7)
N2A 0.039(7) 0.115(13) 0.052(10) 0.000(9) 0.002(7) -0.003(8)
C1A 0.048(10) 0.108(14) 0.053(12) -0.015(12) 0.000(9) -0.001(10)
C2A 0.032(8) 0.090(12) 0.058(11) -0.005(10) 0.002(8) 0.011(8)
C3A 0.041(9) 0.077(13) 0.090(14) -0.007(12) -0.014(10) 0.009(8)
C4A 0.069(11) 0.083(13) 0.031(10) -0.001(9) 0.007(8) -0.012(10)
C5A 0.061(10) 0.069(12) 0.063(12) -0.050(10) -0.008(9) -0.007(9)
C6A 0.044(8) 0.081(12) 0.055(11) -0.003(10) -0.002(9) -0.002(8)
Cl1B 0.061(3) 0.080(3) 0.060(3) -0.006(3) 0.012(2) 0.007(2)
S1B 0.080(3) 0.040(2) 0.059(3) -0.002(2) -0.004(2) 0.003(2)
S2B 0.072(3) 0.080(3) 0.042(3) 0.003(3) 0.006(2) 0.003(3)
S3B 0.069(3) 0.069(3) 0.057(3) -0.003(3) -0.006(2) 0.001(2)
S4B 0.056(3) 0.093(4) 0.060(3) 0.001(3) -0.006(2) 0.000(3)
O1B 0.062(7) 0.066(8) 0.056(8) 0.003(7) 0.017(7) 0.010(6)
N1B 0.074(9) 0.051(9) 0.042(9) 0.003(7) 0.007(7) 0.000(7)
N2B 0.052(8) 0.066(10) 0.057(11) -0.015(8) 0.008(7) -0.021(7)
C1B 0.052(10) 0.082(13) 0.066(12) 0.012(11) 0.005(10) -0.004(10)
C2B 0.060(9) 0.075(11) 0.035(10) 0.009(9) 0.013(8) -0.017(9)
C3B 0.056(9) 0.057(11) 0.039(10) -0.023(8) 0.009(8) 0.003(8)
C4B 0.046(9) 0.063(11) 0.054(11) -0.025(9) 0.011(8) 0.007(8)
C5B 0.060(10) 0.028(8) 0.053(10) -0.020(8) 0.002(8) 0.003(7)
C6B 0.056(10) 0.065(11) 0.073(12) -0.019(10) -0.001(10) -0.002(9)
Cl1C 0.054(2) 0.064(3) 0.046(3) 0.002(2) -0.003(2) -0.001(2)
S1C 0.069(3) 0.067(3) 0.036(2) 0.000(2) -0.001(2) 0.001(2)
S2C 0.059(3) 0.072(3) 0.043(3) 0.007(2) 0.003(2) -0.002(2)
S3C 0.060(3) 0.082(3) 0.039(3) -0.005(2) -0.004(2) 0.002(2)
S4C 0.056(2) 0.061(3) 0.046(3) -0.006(2) -0.001(2) -0.002(2)
O1C 0.057(7) 0.088(9) 0.034(7) -0.010(6) -0.007(5) 0.000(7)
N1C 0.071(9) 0.074(10) 0.038(8) -0.011(8) 0.008(7) 0.000(8)
N2C 0.068(9) 0.072(10) 0.034(9) 0.007(8) -0.007(7) -0.014(7)
C1C 0.060(10) 0.046(10) 0.047(10) 0.012(8) 0.006(8) -0.014(8)
C2C 0.065(10) 0.066(11) 0.025(9) 0.007(8) -0.017(8) 0.009(9)
C3C 0.064(10) 0.027(8) 0.050(10) 0.014(8) -0.002(8) 0.004(7)
C4C 0.062(10) 0.083(12) 0.038(10) -0.006(9) 0.000(8) 0.006(9)
C5C 0.043(9) 0.081(12) 0.054(11) -0.006(10) 0.007(8) 0.020(9)
C6C 0.045(9) 0.060(10) 0.045(10) 0.012(9) 0.004(8) 0.001(8)

loop_
_atom_type_symbol
_atom_type_description
_atom_type_scat_dispersion_real
_atom_type_scat_dispersion_imag
_atom_type_scat_source
C C 0.0181 0.0091 'International Tables Vol C Tables 4.2.6.8 and 6.1.1.4'
N N 0.0311 0.0180 'International Tables Vol C Tables 4.2.6.8 and 6.1.1.4'
O O 0.0492 0.0322 'International Tables Vol C Tables 4.2.6.8 and 6.1.1.4'
S S 0.3331 0.5567 'International Tables Vol C Tables 4.2.6.8 and 6.1.1.4'
Cl Cl 0.3639 0.7018 'International Tables Vol C Tables 4.2.6.8 and 6.1.1.4'

loop_
_geom_angle_atom_site_label_1
_geom_angle_atom_site_label_2
_geom_angle_atom_site_label_3
_geom_angle
N1A S1A S2A 98.1(6)
C5A S2A S1A 90.4(8)
N2A S3A S4A 98.5(6)
C3A S4A S3A 90.6(8)
C6A N1A S1A 117.8(14)
C2A N2A S3A 116.1(14)
O1A C1A C2A 125.2(18)
O1A C1A C6A 120.8(17)
C2A C1A C6A 113.8(19)
N2A C2A C3A 119.4(17)
N2A C2A C1A 118.2(18)
C3A C2A C1A 122.2(16)
C4A C3A C2A 119.7(18)
C4A C3A S4A 125.3(18)
C2A C3A S4A 115.0(13)
C5A C4A C3A 124.4(19)
C5A C4A Cl1A 118.6(16)
C3A C4A Cl1A 116.6(15)
C4A C5A C6A 118.3(17)
C4A C5A S2A 125.8(18)
C6A C5A S2A 115.9(14)
N1A C6A C5A 117.7(16)
N1A C6A C1A 120.8(18)
C5A C6A C1A 121.4(16)
N1B S1B S2B 98.7(6)
C5B S2B S1B 91.6(6)
N2B S3B S4B 99.4(6)
C3B S4B S3B 91.6(6)
C6B N1B S1B 115.4(13)
C2B N2B S3B 118.6(14)
O1B C1B C2B 123(2)
O1B C1B C6B 122.2(18)
C2B C1B C6B 115.2(18)
N2B C2B C1B 121.9(17)
N2B C2B C3B 118.0(17)
C1B C2B C3B 120.1(18)
C4B C3B C2B 120.8(16)
C4B C3B S4B 126.8(13)
C2B C3B S4B 112.3(13)
C3B C4B C5B 121.9(15)
C3B C4B Cl1B 119.2(14)
C5B C4B Cl1B 118.3(14)
C4B C5B C6B 122.4(17)
C4B C5B S2B 124.9(13)
C6B C5B S2B 112.7(14)
N1B C6B C5B 121.5(19)
N1B C6B C1B 119.4(17)
C5B C6B C1B 118.9(17)
N1C S1C S2C 100.3(6)
C5C S2C S1C 89.8(7)
N2C S3C S4C 98.3(6)
C3C S4C S3C 90.1(6)
C6C N1C S1C 115.4(12)
C2C N2C S3C 114.8(11)
O1C C1C C2C 125.3(16)
O1C C1C C6C 120.3(16)
C2C C1C C6C 114.0(15)
N2C C2C C3C 120.5(16)
N2C C2C C1C 116.7(15)
C3C C2C C1C 122.5(16)
C2C C3C C4C 123.1(17)
C2C C3C S4C 116.3(13)
C4C C3C S4C 120.6(14)
C5C C4C C3C 116.2(16)
C5C C4C Cl1C 121.3(14)
C3C C4C Cl1C 122.4(14)
C6C C5C C4C 124.1(17)
C6C C5C S2C 114.2(14)
C4C C5C S2C 121.8(14)
N1C C6C C5C 120.2(16)
N1C C6C C1C 120.1(15)
C5C C6C C1C 119.6(16)

loop_
_geom_bond_atom_site_label_1
_geom_bond_atom_site_label_2
_geom_bond_distance
Cl1A C4A 1.751(18)
S1A N1A 1.600(15)
S1A S2A 2.103(6)
S2A C5A 1.688(19)
S3A N2A 1.582(15)
S3A S4A 2.092(7)
S4A C3A 1.71(2)
O1A C1A 1.19(2)
N1A C6A 1.28(2)
N2A C2A 1.32(2)
C1A C2A 1.53(3)
C1A C6A 1.52(3)
C2A C3A 1.40(3)
C3A C4A 1.41(3)
C4A C5A 1.41(3)
C5A C6A 1.46(3)
Cl1B C4B 1.745(16)
S1B N1B 1.600(16)
S1B S2B 2.104(6)
S2B C5B 1.728(18)
S3B N2B 1.576(16)
S3B S4B 2.100(8)
S4B C3B 1.767(18)
O1B C1B 1.22(2)
N1B C6B 1.31(2)
N2B C2B 1.33(2)
C1B C2B 1.47(3)
C1B C6B 1.52(3)
C2B C3B 1.49(2)
C3B C4B 1.34(2)
C4B C5B 1.38(2)
C5B C6B 1.44(2)
Cl1C C4C 1.686(19)
S1C N1C 1.575(15)
S1C S2C 2.102(6)
S2C C5C 1.755(19)
S3C N2C 1.624(15)
S3C S4C 2.131(7)
S4C C3C 1.731(18)
O1C C1C 1.221(18)
N1C C6C 1.34(2)
N2C C2C 1.35(2)
C1C C2C 1.48(2)
C1C C6C 1.52(2)
C2C C3C 1.38(2)
C3C C4C 1.44(2)
C4C C5C 1.43(3)
C5C C6C 1.42(3)

loop_
_geom_torsion_atom_site_label_1
_geom_torsion_atom_site_label_2
_geom_torsion_atom_site_label_3
_geom_torsion_atom_site_label_4
_geom_torsion
N1A S1A S2A C5A -0.8(8)
N2A S3A S4A C3A 4.4(9)
S2A S1A N1A C6A 1.3(15)
S4A S3A N2A C2A -2.1(15)
S3A N2A C2A C3A -2(2)
S3A N2A C2A C1A -177.3(11)
O1A C1A C2A N2A -11(2)
C6A C1A C2A N2A 173.4(17)
O1A C1A C2A C3A 174.1(19)
C6A C1A C2A C3A -1.6(14)
N2A C2A C3A C4A -174.2(18)
C1A C2A C3A C4A 0.8(15)
N2A C2A C3A S4A 6.4(18)
C1A C2A C3A S4A -178.6(13)
S3A S4A C3A C4A 174.5(15)
S3A S4A C3A C2A -6.1(10)
C2A C3A C4A C5A -2(2)
S4A C3A C4A C5A 177.4(15)
C2A C3A C4A Cl1A -174.0(12)
S4A C3A C4A Cl1A 5(2)
C3A C4A C5A C6A 4(3)
Cl1A C4A C5A C6A 175.8(14)
C3A C4A C5A S2A -177.4(14)
Cl1A C4A C5A S2A -6(2)
S1A S2A C5A C4A -178.4(15)
S1A S2A C5A C6A 0.3(13)
S1A N1A C6A C5A -1(2)
S1A N1A C6A C1A -177.3(13)
C4A C5A C6A N1A 179.3(17)
S2A C5A C6A N1A 0(2)
C4A C5A C6A C1A -5(2)
S2A C5A C6A C1A 176.4(13)
O1A C1A C6A N1A 4(3)
C2A C1A C6A N1A 179.4(16)
O1A C1A C6A C5A -172.3(18)
C2A C1A C6A C5A 4(2)
N1B S1B S2B C5B 0.8(8)
N2B S3B S4B C3B -0.6(9)
S2B S1B N1B C6B -1.9(14)
S4B S3B N2B C2B 1.9(15)
S3B N2B C2B C1B 179.9(14)
S3B N2B C2B C3B -3(2)
O1B C1B C2B N2B -5(3)
C6B C1B C2B N2B 173.5(18)
O1B C1B C2B C3B 177.6(18)
C6B C1B C2B C3B -4(3)
N2B C2B C3B C4B -178.7(18)
C1B C2B C3B C4B -1(3)
N2B C2B C3B S4B 2(2)
C1B C2B C3B S4B 179.5(14)
S3B S4B C3B C4B -179.9(17)
S3B S4B C3B C2B -0.6(13)
C2B C3B C4B C5B 8(3)
S4B C3B C4B C5B -172.8(14)
C2B C3B C4B Cl1B 179.1(14)
S4B C3B C4B Cl1B -2(3)
C3B C4B C5B C6B -9(3)
Cl1B C4B C5B C6B 179.4(14)
C3B C4B C5B S2B 172.7(15)
Cl1B C4B C5B S2B 2(2)
S1B S2B C5B C4B 178.3(16)
S1B S2B C5B C6B 0.3(13)
S1B N1B C6B C5B 3(2)
S1B N1B C6B C1B 178.9(14)
C4B C5B C6B N1B -179.8(18)
S2B C5B C6B N1B -2(2)
C4B C5B C6B C1B 4(3)
S2B C5B C6B C1B -178.1(14)
O1B C1B C6B N1B 5(3)
C2B C1B C6B N1B -173.8(17)
O1B C1B C6B C5B -178.8(18)
C2B C1B C6B C5B 3(3)
N1C S1C S2C C5C -2.2(9)
N2C S3C S4C C3C 0.4(8)
S2C S1C N1C C6C 0.4(14)
S4C S3C N2C C2C -1.7(13)
S3C N2C C2C C3C 3(2)
S3C N2C C2C C1C 175.9(12)
O1C C1C C2C N2C 5(3)
C6C C1C C2C N2C 178.5(15)
O1C C1C C2C C3C 178.1(17)
C6C C1C C2C C3C -9(2)
N2C C2C C3C C4C 178.2(16)
C1C C2C C3C C4C 6(3)
N2C C2C C3C S4C -2(2)
C1C C2C C3C S4C -175.2(13)
S3C S4C C3C C2C 1.0(13)
S3C S4C C3C C4C -179.7(13)
C2C C3C C4C C5C -1(3)
S4C C3C C4C C5C 179.9(14)
C2C C3C C4C Cl1C -178.1(14)
S4C C3C C4C Cl1C 3(2)
C3C C4C C5C C6C 0(3)
Cl1C C4C C5C C6C 177.2(15)
C3C C4C C5C S2C -179.2(13)
Cl1C C4C C5C S2C -2(3)
S1C S2C C5C C6C 3.5(14)
S1C S2C C5C C4C -177.4(17)
S1C N1C C6C C5C 2(2)
S1C N1C C6C C1C -177.6(13)
C4C C5C C6C N1C 176.6(18)
S2C C5C C6C N1C -4(2)
C4C C5C C6C C1C -4(3)
S2C C5C C6C C1C 175.6(12)
O1C C1C C6C N1C 1(3)
C2C C1C C6C N1C -172.7(16)
O1C C1C C6C C5C -178.8(17)
C2C C1C C6C C5C 7(2)
